data_4068033
loop_
_publ_author_name
'Castellanos-Blanco, Nahury'
'Flores-Alamo, Marcos'
'Garc\'ia, Juventino J.'

_publ_section_title
;
 Nickel-Catalyzed Alkylation and Transfer Hydrogenation of
 \a,\b-Unsaturated Enones with Methanol
;
_journal_issue 2
_journal_name_full Organometallics
_journal_page_first 680
_journal_paper_doi 10.1021/om2010222
_journal_volume 31
_journal_year 2012
_chemical_absolute_configuration syn
_chemical_compound_source 'synthesis as described'
_chemical_formula_moiety 'C47 H82 Ni2 O1 P4'
_chemical_formula_sum 'C47 H82 Ni2 O P4'
_chemical_formula_weight 904.43
_chemical_name_systematic
;
[{(dippe)Ni}2(\h2-C\a,C\b- bis-(4-methyl styryl)ketone)]
;
_space_group_crystal_system orthorhombic
_space_group_IT_number 19
_space_group_name_Hall 'P 2ac 2ab'
_space_group_name_H-M_alt 'P 21 21 21'
_symmetry_space_group_name_Hall 'P 2ac 2ab'
_symmetry_space_group_name_H-M 'P 21 21 21'
_atom_sites_solution_hydrogens geom
_atom_sites_solution_primary direct
_atom_sites_solution_secondary difmap
_audit_conform_dict_location ftp://ftp.iucr.org/pub/cif_core.dic
_audit_conform_dict_name cif_core.dic
_audit_conform_dict_version 2.3
_audit_creation_date 2010-08-27T10:08:33-00:00
_audit_creation_method 'WinGX routine CIF_UPDATE'
_cell_angle_alpha 90
_cell_angle_beta 90
_cell_angle_gamma 90
_cell_formula_units_Z 4
_cell_length_a 14.463(2)
_cell_length_b 15.9234(15)
_cell_length_c 21.582(4)
_cell_measurement_reflns_used 3064
_cell_measurement_temperature 130(2)
_cell_measurement_theta_max 25.9995
_cell_measurement_theta_min 3.405
_cell_measurement_wavelength 0.71073
_cell_volume 4970.3(12)
_computing_cell_refinement
;
        CrysAlisPro, Oxford Diffraction Ltd.,
        Version 1.171.33.55 (release 05-01-2010 CrysAlis171 .NET)
        (compiled Jan  5 2010,16:28:46)
;
_computing_data_collection
;
        CrysAlisPro, Oxford Diffraction Ltd.,
        Version 1.171.33.55 (release 05-01-2010 CrysAlis171 .NET)
        (compiled Jan  5 2010,16:28:46)
;
_computing_data_reduction
;
        CrysAlisPro, Oxford Diffraction Ltd.,
        Version 1.171.33.55 (release 05-01-2010 CrysAlis171 .NET)
        (compiled Jan  5 2010,16:28:46)
;
_computing_molecular_graphics 'Ortep-3 for Windows (Farrugia, 1997)'
_computing_publication_material 'WinGX publication routines (Farrugia, 1999)'
_computing_structure_refinement 'SHELXL-97 (Sheldrick, 1997)'
_computing_structure_solution 'SIR2004 (Giacovazzo et al, 2004)'
_diffrn_ambient_temperature 130(2)
_diffrn_detector_area_resol_mean 10.4685
_diffrn_measured_fraction_theta_full 0.996
_diffrn_measured_fraction_theta_max 0.996
_diffrn_measurement_device_type 'Xcalibur, Atlas, Gemini'
_diffrn_measurement_method '\w scans'
_diffrn_orient_matrix_UB_11 0.0014121
_diffrn_orient_matrix_UB_12 -0.0259205
_diffrn_orient_matrix_UB_13 0.0267625
_diffrn_orient_matrix_UB_21 0.0040893
_diffrn_orient_matrix_UB_22 0.036034
_diffrn_orient_matrix_UB_23 0.0190252
_diffrn_orient_matrix_UB_31 -0.0488576
_diffrn_orient_matrix_UB_32 0.002309
_diffrn_orient_matrix_UB_33 0.0025293
_diffrn_radiation_monochromator graphite
_diffrn_radiation_probe x-ray
_diffrn_radiation_type MoK\a
_diffrn_radiation_wavelength 0.71073
_diffrn_reflns_av_R_equivalents 0.1117
_diffrn_reflns_av_unetI/netI 0.092
_diffrn_reflns_limit_h_max 17
_diffrn_reflns_limit_h_min -12
_diffrn_reflns_limit_k_max 12
_diffrn_reflns_limit_k_min -19
_diffrn_reflns_limit_l_max 26
_diffrn_reflns_limit_l_min -26
_diffrn_reflns_number 24593
_diffrn_reflns_theta_full 26.06
_diffrn_reflns_theta_max 26.06
_diffrn_reflns_theta_min 3.41
_exptl_absorpt_coefficient_mu 0.918
_exptl_absorpt_correction_T_max 0.928
_exptl_absorpt_correction_T_min 0.841
_exptl_absorpt_correction_type analytical
_exptl_absorpt_process_details
;
        CrysAlisPro, Oxford Diffraction Ltd.,
        Version 1.171.33.55 (release 05-01-2010 CrysAlis171 .NET)
        (compiled Jan  5 2010,16:28:46)
Analytical numeric absorption correction using a multifaceted crystal
                        model based on expressions derived by R.C. Clark & J.S.
        (Clark, R. C. & Reid, J. S. (1995). Acta Cryst. A51, 887-897)
;
_exptl_crystal_colour brown
_exptl_crystal_density_diffrn 1.209
_exptl_crystal_density_method 'not measured'
_exptl_crystal_description prism
_exptl_crystal_F_000 1952
_exptl_crystal_size_max 0.397
_exptl_crystal_size_mid 0.1804
_exptl_crystal_size_min 0.0956
_refine_diff_density_max 0.508
_refine_diff_density_min -0.637
_refine_diff_density_rms 0.087
_refine_ls_abs_structure_details 'Flack H D (1983), Acta Cryst. A39, 876-881'
_refine_ls_abs_structure_Flack 0.008(15)
_refine_ls_extinction_method none
_refine_ls_goodness_of_fit_ref 1.021
_refine_ls_hydrogen_treatment constr
_refine_ls_matrix_type full
_refine_ls_number_parameters 505
_refine_ls_number_reflns 9777
_refine_ls_number_restraints 0
_refine_ls_restrained_S_all 1.021
_refine_ls_R_factor_all 0.0686
_refine_ls_R_factor_gt 0.0511
_refine_ls_shift/su_max 0.001
_refine_ls_shift/su_mean 0
_refine_ls_structure_factor_coef Fsqd
_refine_ls_weighting_details 'calc w=1/[\s^2^(Fo^2^)+(0.0815P)^2^+0.0000P] where P=(Fo^2^+2Fc^2^)/3'
_refine_ls_weighting_scheme calc
_refine_ls_wR_factor_gt 0.1245
_refine_ls_wR_factor_ref 0.1431
_reflns_number_gt 7715
_reflns_number_total 9777
_reflns_threshold_expression >2sigma(I)
_cod_data_source_file om2010222_si_002.cif
_cod_data_source_block 3a
_cod_database_code 4068033

loop_
_space_group_symop_operation_xyz
'x, y, z'
'-x+1/2, -y, z+1/2'
'x+1/2, -y+1/2, -z'
'-x, y+1/2, -z+1/2'

loop_
_atom_site_label
_atom_site_type_symbol
_atom_site_fract_x
_atom_site_fract_y
_atom_site_fract_z
_atom_site_U_iso_or_equiv
_atom_site_adp_type
_atom_site_occupancy
_atom_site_symmetry_multiplicity
_atom_site_calc_flag
_atom_site_refinement_flags
Ni1 Ni 0.70061(4) 0.36797(3) 0.08345(2) 0.02680(14) Uani 1 1 d .
Ni2 Ni 0.75545(4) 0.06057(4) 0.18340(2) 0.02965(15) Uani 1 1 d .
P1 P 0.81409(9) -0.05745(9) 0.20902(6) 0.0384(3) Uani 1 1 d .
P2 P 0.77720(10) 0.11179(9) 0.27538(6) 0.0409(3) Uani 1 1 d .
P3 P 0.61201(8) 0.33501(8) 0.00676(5) 0.0305(3) Uani 1 1 d .
P4 P 0.74347(9) 0.48178(8) 0.03989(6) 0.0365(3) Uani 1 1 d .
O17 O 0.8315(2) 0.2111(2) 0.10258(15) 0.0381(8) Uani 1 1 d .
C1 C 0.6654(3) -0.0100(3) 0.0727(2) 0.0339(11) Uani 1 1 d .
C2 C 0.6939(4) -0.0645(4) 0.0257(2) 0.0471(13) Uani 1 1 d .
H2 H 0.7511 -0.0543 0.0054 0.056 Uiso 1 1 calc R
C3 C 0.6422(5) -0.1319(4) 0.0081(3) 0.0513(14) Uani 1 1 d .
H3 H 0.6643 -0.1673 -0.024 0.062 Uiso 1 1 calc R
C4 C 0.5599(5) -0.1497(3) 0.0353(3) 0.0533(16) Uani 1 1 d .
C5 C 0.5270(4) -0.0949(3) 0.0813(3) 0.0449(12) Uani 1 1 d .
H5 H 0.4687 -0.1054 0.1001 0.054 Uiso 1 1 calc R
C6 C 0.5787(4) -0.0254(3) 0.0995(2) 0.0392(12) Uani 1 1 d .
H6 H 0.5552 0.0116 0.1302 0.047 Uiso 1 1 calc R
C7 C 0.7245(3) 0.4219(3) 0.2092(2) 0.0340(11) Uani 1 1 d .
C8 C 0.6329(4) 0.4268(3) 0.2286(2) 0.0410(12) Uani 1 1 d .
H8 H 0.591 0.3836 0.2171 0.049 Uiso 1 1 calc R
C9 C 0.6014(4) 0.4931(4) 0.2641(2) 0.0473(13) Uani 1 1 d .
H9 H 0.538 0.4947 0.2757 0.057 Uiso 1 1 calc R
C10 C 0.6597(4) 0.5577(4) 0.2834(2) 0.0456(13) Uani 1 1 d .
C11 C 0.7531(4) 0.5500(3) 0.2674(2) 0.0475(13) Uani 1 1 d .
H11 H 0.796 0.591 0.2816 0.057 Uiso 1 1 calc R
C12 C 0.7845(4) 0.4834(3) 0.2313(2) 0.0392(12) Uani 1 1 d .
H12 H 0.8484 0.4799 0.2215 0.047 Uiso 1 1 calc R
C13 C 0.5017(5) -0.2244(4) 0.0176(4) 0.071(2) Uani 1 1 d .
H13A H 0.5419 -0.2726 0.0092 0.107 Uiso 1 1 calc R
H13B H 0.4659 -0.211 -0.0197 0.107 Uiso 1 1 calc R
H13C H 0.4595 -0.2381 0.0516 0.107 Uiso 1 1 calc R
C14 C 0.6244(5) 0.6321(4) 0.3174(3) 0.0640(17) Uani 1 1 d .
H14A H 0.5806 0.6139 0.3493 0.096 Uiso 1 1 calc R
H14B H 0.5931 0.67 0.2884 0.096 Uiso 1 1 calc R
H14C H 0.6762 0.6616 0.337 0.096 Uiso 1 1 calc R
C15 C 0.7239(3) 0.0602(3) 0.09266(19) 0.0305(9) Uani 1 1 d .
H15 H 0.7871 0.0553 0.0854 0.037 Uiso 1 1 d R
C16 C 0.6937(3) 0.1342(3) 0.12171(18) 0.0283(9) Uani 1 1 d .
H16 H 0.6358 0.1351 0.1405 0.034 Uiso 1 1 d R
C17 C 0.7512(3) 0.2097(3) 0.12298(18) 0.0282(9) Uani 1 1 d .
C18 C 0.7074(3) 0.2837(3) 0.15046(19) 0.0307(10) Uani 1 1 d .
H18 H 0.644 0.2827 0.1577 0.037 Uiso 1 1 d R
C19 C 0.7581(3) 0.3573(3) 0.1665(2) 0.0331(10) Uani 1 1 d .
H19 H 0.8162 0.3647 0.1488 0.04 Uiso 1 1 d R
C20 C 0.6404(4) 0.4074(4) -0.0580(2) 0.0442(13) Uani 1 1 d .
H20A H 0.6877 0.381 -0.0849 0.053 Uiso 1 1 calc R
H20B H 0.5843 0.4169 -0.0834 0.053 Uiso 1 1 calc R
C21 C 0.6771(4) 0.4926(4) -0.0343(3) 0.0504(14) Uani 1 1 d .
H21A H 0.6243 0.5312 -0.0277 0.06 Uiso 1 1 calc R
H21B H 0.7177 0.5177 -0.0662 0.06 Uiso 1 1 calc R
C22 C 0.6169(4) 0.2302(3) -0.0311(2) 0.0361(11) Uani 1 1 d .
H22 H 0.5898 0.189 -0.0013 0.043 Uiso 1 1 calc R
C23 C 0.7158(4) 0.2033(4) -0.0427(2) 0.0448(13) Uani 1 1 d .
H23A H 0.742 0.237 -0.0764 0.067 Uiso 1 1 calc R
H23B H 0.7171 0.1438 -0.0543 0.067 Uiso 1 1 calc R
H23C H 0.7523 0.2117 -0.005 0.067 Uiso 1 1 calc R
C24 C 0.5595(4) 0.2243(4) -0.0912(2) 0.0514(15) Uani 1 1 d .
H24A H 0.5595 0.1661 -0.1061 0.077 Uiso 1 1 calc R
H24B H 0.5867 0.2608 -0.1229 0.077 Uiso 1 1 calc R
H24C H 0.4958 0.242 -0.0829 0.077 Uiso 1 1 calc R
C25 C 0.4872(3) 0.3471(3) 0.0226(2) 0.0342(11) Uani 1 1 d .
H25 H 0.4519 0.3182 -0.0111 0.041 Uiso 1 1 calc R
C26 C 0.4580(4) 0.4384(4) 0.0242(3) 0.0582(16) Uani 1 1 d .
H26A H 0.4943 0.4683 0.0556 0.087 Uiso 1 1 calc R
H26B H 0.3922 0.4421 0.0347 0.087 Uiso 1 1 calc R
H26C H 0.4686 0.4639 -0.0165 0.087 Uiso 1 1 calc R
C27 C 0.4643(3) 0.3047(4) 0.0836(3) 0.0518(15) Uani 1 1 d .
H27A H 0.3976 0.3078 0.0909 0.078 Uiso 1 1 calc R
H27B H 0.4971 0.3332 0.1173 0.078 Uiso 1 1 calc R
H27C H 0.4836 0.2458 0.0819 0.078 Uiso 1 1 calc R
C28 C 0.8672(4) 0.4830(4) 0.0153(3) 0.0525(15) Uani 1 1 d .
H28 H 0.8752 0.527 -0.0173 0.063 Uiso 1 1 calc R
C29 C 0.8889(4) 0.3981(5) -0.0130(3) 0.0682(19) Uani 1 1 d .
H29A H 0.8813 0.3542 0.0184 0.102 Uiso 1 1 calc R
H29B H 0.9529 0.3979 -0.0281 0.102 Uiso 1 1 calc R
H29C H 0.8468 0.3874 -0.0477 0.102 Uiso 1 1 calc R
C30 C 0.9319(4) 0.5024(4) 0.0682(3) 0.0562(16) Uani 1 1 d .
H30A H 0.9959 0.501 0.0533 0.084 Uiso 1 1 calc R
H30B H 0.9238 0.4604 0.101 0.084 Uiso 1 1 calc R
H30C H 0.918 0.5583 0.0847 0.084 Uiso 1 1 calc R
C31 C 0.7281(4) 0.5857(3) 0.0777(3) 0.0529(14) Uani 1 1 d .
H31 H 0.7715 0.5873 0.1138 0.063 Uiso 1 1 calc R
C32 C 0.6314(4) 0.5950(4) 0.1036(3) 0.0513(14) Uani 1 1 d .
H32A H 0.5865 0.5943 0.0696 0.077 Uiso 1 1 calc R
H32B H 0.6265 0.6482 0.1261 0.077 Uiso 1 1 calc R
H32C H 0.6184 0.5483 0.1319 0.077 Uiso 1 1 calc R
C33 C 0.7524(5) 0.6607(4) 0.0367(4) 0.078(2) Uani 1 1 d .
H33A H 0.7443 0.7127 0.0603 0.117 Uiso 1 1 calc R
H33B H 0.7116 0.6614 0.0004 0.117 Uiso 1 1 calc R
H33C H 0.8168 0.656 0.0231 0.117 Uiso 1 1 calc R
C34 C 0.8375(4) -0.0543(4) 0.2941(2) 0.0523(15) Uani 1 1 d .
H34A H 0.7859 -0.0821 0.3162 0.063 Uiso 1 1 calc R
H34B H 0.8946 -0.0865 0.3029 0.063 Uiso 1 1 calc R
C35 C 0.8487(4) 0.0348(4) 0.3188(3) 0.0537(15) Uani 1 1 d .
H35A H 0.9145 0.0514 0.316 0.064 Uiso 1 1 calc R
H35B H 0.8307 0.036 0.3631 0.064 Uiso 1 1 calc R
C36 C 0.9272(4) -0.0871(4) 0.1747(3) 0.0539(15) Uani 1 1 d .
H36 H 0.9524 -0.1366 0.1978 0.065 Uiso 1 1 calc R
C37 C 0.9168(4) -0.1104(4) 0.1070(3) 0.0600(17) Uani 1 1 d .
H37A H 0.9776 -0.1242 0.0897 0.09 Uiso 1 1 calc R
H37B H 0.8902 -0.063 0.0842 0.09 Uiso 1 1 calc R
H37C H 0.8759 -0.1592 0.1033 0.09 Uiso 1 1 calc R
C38 C 0.9933(4) -0.0131(5) 0.1827(3) 0.0651(18) Uani 1 1 d .
H38A H 0.9701 0.0352 0.1593 0.098 Uiso 1 1 calc R
H38B H 1.0547 -0.0287 0.1672 0.098 Uiso 1 1 calc R
H38C H 0.9976 0.0016 0.2267 0.098 Uiso 1 1 calc R
C39 C 0.7435(4) -0.1535(3) 0.1976(3) 0.0499(13) Uani 1 1 d .
H39 H 0.7311 -0.1582 0.1522 0.06 Uiso 1 1 calc R
C40 C 0.6499(4) -0.1440(4) 0.2296(3) 0.0576(16) Uani 1 1 d .
H40A H 0.6586 -0.1449 0.2746 0.086 Uiso 1 1 calc R
H40B H 0.6094 -0.1905 0.2173 0.086 Uiso 1 1 calc R
H40C H 0.6217 -0.0906 0.2173 0.086 Uiso 1 1 calc R
C41 C 0.7906(6) -0.2358(4) 0.2175(4) 0.075(2) Uani 1 1 d .
H41A H 0.7497 -0.2833 0.2084 0.113 Uiso 1 1 calc R
H41B H 0.8035 -0.234 0.2621 0.113 Uiso 1 1 calc R
H41C H 0.8488 -0.2426 0.1947 0.113 Uiso 1 1 calc R
C42 C 0.6780(5) 0.1293(4) 0.3285(2) 0.0604(17) Uani 1 1 d .
H42 H 0.7027 0.1461 0.3699 0.072 Uiso 1 1 calc R
C43 C 0.6232(5) 0.0504(5) 0.3360(4) 0.085(2) Uani 1 1 d .
H43A H 0.5938 0.0359 0.2965 0.128 Uiso 1 1 calc R
H43B H 0.5756 0.0588 0.3677 0.128 Uiso 1 1 calc R
H43C H 0.6644 0.0047 0.3488 0.128 Uiso 1 1 calc R
C44 C 0.6164(6) 0.1993(5) 0.3047(3) 0.076(2) Uani 1 1 d .
H44A H 0.5676 0.2107 0.335 0.114 Uiso 1 1 calc R
H44B H 0.5885 0.1824 0.2652 0.114 Uiso 1 1 calc R
H44C H 0.6535 0.2502 0.2984 0.114 Uiso 1 1 calc R
C45 C 0.8457(5) 0.2114(4) 0.2807(3) 0.0572(17) Uani 1 1 d .
H45 H 0.8066 0.2569 0.2624 0.069 Uiso 1 1 calc R
C46 C 0.8691(7) 0.2385(6) 0.3475(3) 0.095(3) Uani 1 1 d .
H46A H 0.9055 0.2904 0.3466 0.143 Uiso 1 1 calc R
H46B H 0.905 0.1942 0.3679 0.143 Uiso 1 1 calc R
H46C H 0.8117 0.2481 0.3706 0.143 Uiso 1 1 calc R
C47 C 0.9321(5) 0.2057(5) 0.2416(3) 0.069(2) Uani 1 1 d .
H47A H 0.9743 0.1643 0.2597 0.103 Uiso 1 1 calc R
H47B H 0.9624 0.2607 0.2403 0.103 Uiso 1 1 calc R
H47C H 0.9155 0.1884 0.1995 0.103 Uiso 1 1 calc R

loop_
_atom_site_aniso_label
_atom_site_aniso_U_11
_atom_site_aniso_U_22
_atom_site_aniso_U_33
_atom_site_aniso_U_23
_atom_site_aniso_U_13
_atom_site_aniso_U_12
Ni1 0.0252(3) 0.0273(3) 0.0279(3) 0.0026(2) -0.0011(2) -0.0005(2)
Ni2 0.0330(3) 0.0295(3) 0.0264(3) 0.0057(2) -0.0031(2) -0.0005(3)
P1 0.0360(7) 0.0376(7) 0.0417(7) 0.0150(6) -0.0026(5) 0.0016(6)
P2 0.0506(8) 0.0450(8) 0.0269(6) 0.0060(5) -0.0047(5) -0.0100(6)
P3 0.0262(5) 0.0397(7) 0.0255(6) 0.0021(5) 0.0007(4) 0.0011(5)
P4 0.0307(6) 0.0344(6) 0.0444(7) 0.0120(5) 0.0003(6) -0.0022(6)
O17 0.0330(18) 0.0415(19) 0.0397(19) 0.0037(16) 0.0022(14) 0.0068(16)
C1 0.040(3) 0.030(2) 0.032(3) 0.001(2) -0.011(2) 0.003(2)
C2 0.062(3) 0.043(3) 0.036(3) -0.010(2) -0.010(2) 0.017(3)
C3 0.076(4) 0.035(3) 0.043(3) -0.010(3) -0.015(3) 0.014(3)
C4 0.076(4) 0.032(3) 0.052(3) 0.003(3) -0.038(3) 0.002(3)
C5 0.050(3) 0.035(3) 0.050(3) 0.008(3) -0.015(3) -0.007(2)
C6 0.053(3) 0.032(2) 0.032(3) 0.000(2) -0.009(2) 0.002(2)
C7 0.043(3) 0.030(2) 0.029(2) 0.0019(19) -0.0101(19) -0.001(2)
C8 0.051(3) 0.038(3) 0.034(3) -0.006(2) 0.004(2) -0.008(2)
C9 0.055(3) 0.054(3) 0.033(3) -0.008(3) 0.008(2) 0.001(3)
C10 0.068(4) 0.040(3) 0.028(2) -0.008(2) 0.001(2) -0.003(3)
C11 0.069(4) 0.036(3) 0.037(3) -0.004(2) -0.015(3) -0.016(3)
C12 0.042(3) 0.040(3) 0.036(3) 0.004(2) -0.013(2) -0.004(2)
C13 0.089(5) 0.045(4) 0.081(5) -0.014(3) -0.044(4) -0.004(3)
C14 0.097(5) 0.045(3) 0.050(3) -0.016(3) 0.012(3) -0.009(3)
C15 0.032(2) 0.032(2) 0.028(2) 0.0051(19) -0.0059(17) 0.0047(19)
C16 0.029(2) 0.032(2) 0.023(2) 0.0066(19) 0.0020(17) 0.007(2)
C17 0.027(2) 0.038(2) 0.0206(19) 0.0077(17) -0.0045(19) 0.001(2)
C18 0.036(2) 0.032(2) 0.024(2) 0.0031(18) -0.0078(19) 0.002(2)
C19 0.030(2) 0.035(2) 0.034(2) 0.0050(19) -0.0056(19) -0.007(2)
C20 0.045(3) 0.063(4) 0.024(2) 0.009(2) 0.004(2) 0.001(3)
C21 0.049(3) 0.053(3) 0.050(3) 0.022(3) 0.000(2) -0.004(3)
C22 0.037(3) 0.041(3) 0.030(3) -0.005(2) 0.003(2) -0.003(2)
C23 0.041(3) 0.057(3) 0.036(3) -0.010(2) 0.001(2) 0.015(3)
C24 0.043(3) 0.075(4) 0.036(3) -0.019(3) -0.004(2) -0.003(3)
C25 0.025(2) 0.045(3) 0.033(2) -0.007(2) -0.0024(18) 0.003(2)
C26 0.034(3) 0.058(4) 0.083(4) -0.002(3) 0.007(3) 0.014(3)
C27 0.028(2) 0.082(4) 0.045(3) 0.012(3) 0.006(2) 0.000(3)
C28 0.029(3) 0.068(4) 0.060(4) 0.026(3) 0.012(2) -0.005(3)
C29 0.036(3) 0.099(6) 0.071(4) -0.018(4) 0.005(3) 0.008(3)
C30 0.035(3) 0.054(4) 0.079(5) 0.013(3) -0.008(3) -0.006(3)
C31 0.056(3) 0.027(2) 0.076(4) 0.007(3) -0.014(3) -0.006(2)
C32 0.054(3) 0.034(3) 0.066(4) -0.004(3) -0.003(3) 0.005(3)
C33 0.062(4) 0.042(3) 0.129(6) 0.031(4) 0.007(4) 0.002(3)
C34 0.053(3) 0.062(4) 0.042(3) 0.029(3) -0.003(2) 0.005(3)
C35 0.054(3) 0.072(4) 0.035(3) 0.017(3) -0.016(3) -0.016(3)
C36 0.043(3) 0.057(3) 0.062(4) 0.027(3) -0.005(3) 0.014(3)
C37 0.055(4) 0.059(4) 0.066(4) 0.007(3) 0.013(3) 0.018(3)
C38 0.038(3) 0.089(5) 0.069(4) 0.021(4) -0.004(3) -0.008(3)
C39 0.054(3) 0.039(3) 0.056(3) 0.013(2) -0.010(3) -0.007(3)
C40 0.054(3) 0.050(4) 0.069(4) 0.015(3) -0.007(3) -0.016(3)
C41 0.081(5) 0.044(3) 0.101(5) 0.025(4) 0.005(4) 0.002(3)
C42 0.087(5) 0.063(4) 0.031(3) 0.004(3) 0.012(3) -0.004(4)
C43 0.073(5) 0.088(6) 0.096(6) 0.030(5) 0.039(4) -0.007(4)
C44 0.090(5) 0.077(5) 0.060(4) 0.010(4) 0.025(4) 0.011(4)
C45 0.086(5) 0.047(3) 0.038(3) 0.007(3) -0.013(3) -0.024(3)
C46 0.152(9) 0.084(6) 0.049(4) -0.001(4) -0.019(5) -0.057(6)
C47 0.071(4) 0.080(5) 0.056(4) 0.009(3) -0.016(3) -0.047(4)

loop_
_atom_type_symbol
_atom_type_description
_atom_type_scat_dispersion_real
_atom_type_scat_dispersion_imag
_atom_type_scat_source
C C 0.0033 0.0016 'International Tables Vol C Tables 4.2.6.8 and 6.1.1.4'
H H 0 0 'International Tables Vol C Tables 4.2.6.8 and 6.1.1.4'
Ni Ni 0.3393 1.1124 'International Tables Vol C Tables 4.2.6.8 and 6.1.1.4'
O O 0.0106 0.006 'International Tables Vol C Tables 4.2.6.8 and 6.1.1.4'
P P 0.1023 0.0942 'International Tables Vol C Tables 4.2.6.8 and 6.1.1.4'

loop_
_exptl_crystal_face_index_h
_exptl_crystal_face_index_k
_exptl_crystal_face_index_l
_exptl_crystal_face_perp_dist
0 -2 -1 0.0569
1 0 0 0.2108
0 -1 1 0.0478
0 2 1 0.0569
-1 0 2 0.1306
-1 0 -1 0.1409
0 0 1 0.077
0 1 -1 0.0478

loop_
_geom_angle_atom_site_label_1
_geom_angle_atom_site_label_2
_geom_angle_atom_site_label_3
_geom_angle
C18 Ni1 C19 42.20(18)
C18 Ni1 P4 152.26(14)
C19 Ni1 P4 110.43(14)
C18 Ni1 P3 115.21(14)
C19 Ni1 P3 157.12(14)
P4 Ni1 P3 92.36(5)
C16 Ni2 C15 41.12(18)
C16 Ni2 P1 150.69(14)
C15 Ni2 P1 109.88(13)
C16 Ni2 P2 117.18(13)
C15 Ni2 P2 157.70(14)
P1 Ni2 P2 92.08(6)
C39 P1 C36 102.8(3)
C39 P1 C34 104.6(3)
C36 P1 C34 103.8(3)
C39 P1 Ni2 118.22(19)
C36 P1 Ni2 118.10(19)
C34 P1 Ni2 107.6(2)
C42 P2 C35 102.6(3)
C42 P2 C45 104.1(3)
C35 P2 C45 103.5(3)
C42 P2 Ni2 120.6(2)
C35 P2 Ni2 107.1(2)
C45 P2 Ni2 116.83(18)
C25 P3 C20 106.9(2)
C25 P3 C22 102.2(2)
C20 P3 C22 102.5(2)
C25 P3 Ni1 114.39(15)
C20 P3 Ni1 107.16(18)
C22 P3 Ni1 122.20(17)
C31 P4 C28 103.3(3)
C31 P4 C21 103.4(3)
C28 P4 C21 104.3(3)
C31 P4 Ni1 121.9(2)
C28 P4 Ni1 114.4(2)
C21 P4 Ni1 107.79(19)
C2 C1 C6 117.0(5)
C2 C1 C15 121.1(5)
C6 C1 C15 121.9(4)
C3 C2 C1 122.0(6)
C3 C2 H2 119
C1 C2 H2 119
C4 C3 C2 121.7(5)
C4 C3 H3 119.1
C2 C3 H3 119.1
C3 C4 C5 118.3(5)
C3 C4 C13 123.0(6)
C5 C4 C13 118.7(6)
C6 C5 C4 120.7(5)
C6 C5 H5 119.7
C4 C5 H5 119.7
C5 C6 C1 120.2(5)
C5 C6 H6 119.9
C1 C6 H6 119.9
C8 C7 C12 116.7(5)
C8 C7 C19 123.0(4)
C12 C7 C19 120.2(5)
C9 C8 C7 121.6(5)
C9 C8 H8 119.2
C7 C8 H8 119.2
C8 C9 C10 121.9(5)
C8 C9 H9 119
C10 C9 H9 119
C9 C10 C11 116.5(5)
C9 C10 C14 121.9(5)
C11 C10 C14 121.6(5)
C12 C11 C10 121.3(5)
C12 C11 H11 119.4
C10 C11 H11 119.4
C11 C12 C7 121.7(5)
C11 C12 H12 119.2
C7 C12 H12 119.2
C4 C13 H13A 109.5
C4 C13 H13B 109.5
H13A C13 H13B 109.5
C4 C13 H13C 109.5
H13A C13 H13C 109.5
H13B C13 H13C 109.5
C10 C14 H14A 109.5
C10 C14 H14B 109.5
H14A C14 H14B 109.5
C10 C14 H14C 109.5
H14A C14 H14C 109.5
H14B C14 H14C 109.5
C16 C15 C1 126.2(4)
C16 C15 Ni2 68.5(2)
C1 C15 Ni2 114.7(3)
C16 C15 H15 116.9
C1 C15 H15 117
Ni2 C15 H15 86.6
C15 C16 C17 121.4(4)
C15 C16 Ni2 70.4(2)
C17 C16 Ni2 102.5(3)
C15 C16 H16 119.3
C17 C16 H16 119.3
Ni2 C16 H16 97.1
O17 C17 C16 122.6(4)
O17 C17 C18 122.3(4)
C16 C17 C18 115.1(4)
C19 C18 C17 122.6(4)
C19 C18 Ni1 69.2(2)
C17 C18 Ni1 105.8(3)
C19 C18 H18 118.7
C17 C18 H18 118.7
Ni1 C18 H18 94.9
C18 C19 C7 124.0(4)
C18 C19 Ni1 68.6(2)
C7 C19 Ni1 111.7(3)
C18 C19 H19 118
C7 C19 H19 118
Ni1 C19 H19 89.8
C21 C20 P3 111.8(3)
C21 C20 H20A 109.3
P3 C20 H20A 109.3
C21 C20 H20B 109.3
P3 C20 H20B 109.3
H20A C20 H20B 107.9
C20 C21 P4 112.2(4)
C20 C21 H21A 109.2
P4 C21 H21A 109.2
C20 C21 H21B 109.2
P4 C21 H21B 109.2
H21A C21 H21B 107.9
C23 C22 C24 110.6(4)
C23 C22 P3 111.3(4)
C24 C22 P3 113.8(4)
C23 C22 H22 106.9
C24 C22 H22 106.9
P3 C22 H22 106.9
C22 C23 H23A 109.5
C22 C23 H23B 109.5
H23A C23 H23B 109.5
C22 C23 H23C 109.5
H23A C23 H23C 109.5
H23B C23 H23C 109.5
C22 C24 H24A 109.5
C22 C24 H24B 109.5
H24A C24 H24B 109.5
C22 C24 H24C 109.5
H24A C24 H24C 109.5
H24B C24 H24C 109.5
C27 C25 C26 110.3(5)
C27 C25 P3 109.1(3)
C26 C25 P3 112.1(4)
C27 C25 H25 108.4
C26 C25 H25 108.4
P3 C25 H25 108.4
C25 C26 H26A 109.5
C25 C26 H26B 109.5
H26A C26 H26B 109.5
C25 C26 H26C 109.5
H26A C26 H26C 109.5
H26B C26 H26C 109.5
C25 C27 H27A 109.5
C25 C27 H27B 109.5
H27A C27 H27B 109.5
C25 C27 H27C 109.5
H27A C27 H27C 109.5
H27B C27 H27C 109.5
C30 C28 C29 111.0(5)
C30 C28 P4 112.4(4)
C29 C28 P4 107.7(4)
C30 C28 H28 108.5
C29 C28 H28 108.5
P4 C28 H28 108.5
C28 C29 H29A 109.5
C28 C29 H29B 109.5
H29A C29 H29B 109.5
C28 C29 H29C 109.5
H29A C29 H29C 109.5
H29B C29 H29C 109.5
C28 C30 H30A 109.5
C28 C30 H30B 109.5
H30A C30 H30B 109.5
C28 C30 H30C 109.5
H30A C30 H30C 109.5
H30B C30 H30C 109.5
C32 C31 C33 110.5(5)
C32 C31 P4 111.0(4)
C33 C31 P4 114.5(5)
C32 C31 H31 106.8
C33 C31 H31 106.8
P4 C31 H31 106.8
C31 C32 H32A 109.5
C31 C32 H32B 109.5
H32A C32 H32B 109.5
C31 C32 H32C 109.5
H32A C32 H32C 109.5
H32B C32 H32C 109.5
C31 C33 H33A 109.5
C31 C33 H33B 109.5
H33A C33 H33B 109.5
C31 C33 H33C 109.5
H33A C33 H33C 109.5
H33B C33 H33C 109.5
C35 C34 P1 112.9(4)
C35 C34 H34A 109
P1 C34 H34A 109
C35 C34 H34B 109
P1 C34 H34B 109
H34A C34 H34B 107.8
C34 C35 P2 112.2(4)
C34 C35 H35A 109.2
P2 C35 H35A 109.2
C34 C35 H35B 109.2
P2 C35 H35B 109.2
H35A C35 H35B 107.9
C37 C36 C38 111.1(5)
C37 C36 P1 111.0(4)
C38 C36 P1 108.1(5)
C37 C36 H36 108.9
C38 C36 H36 108.9
P1 C36 H36 108.9
C36 C37 H37A 109.5
C36 C37 H37B 109.5
H37A C37 H37B 109.5
C36 C37 H37C 109.5
H37A C37 H37C 109.5
H37B C37 H37C 109.5
C36 C38 H38A 109.5
C36 C38 H38B 109.5
H38A C38 H38B 109.5
C36 C38 H38C 109.5
H38A C38 H38C 109.5
H38B C38 H38C 109.5
C40 C39 C41 110.5(5)
C40 C39 P1 110.2(4)
C41 C39 P1 114.9(5)
C40 C39 H39 106.9
C41 C39 H39 106.9
P1 C39 H39 106.9
C39 C40 H40A 109.5
C39 C40 H40B 109.5
H40A C40 H40B 109.5
C39 C40 H40C 109.5
H40A C40 H40C 109.5
H40B C40 H40C 109.5
C39 C41 H41A 109.5
C39 C41 H41B 109.5
H41A C41 H41B 109.5
C39 C41 H41C 109.5
H41A C41 H41C 109.5
H41B C41 H41C 109.5
C43 C42 C44 110.2(6)
C43 C42 P2 110.5(5)
C44 C42 P2 110.8(4)
C43 C42 H42 108.4
C44 C42 H42 108.4
P2 C42 H42 108.4
C42 C43 H43A 109.5
C42 C43 H43B 109.5
H43A C43 H43B 109.5
C42 C43 H43C 109.5
H43A C43 H43C 109.5
H43B C43 H43C 109.5
C42 C44 H44A 109.5
C42 C44 H44B 109.5
H44A C44 H44B 109.5
C42 C44 H44C 109.5
H44A C44 H44C 109.5
H44B C44 H44C 109.5
C47 C45 C46 110.9(6)
C47 C45 P2 110.6(5)
C46 C45 P2 114.2(4)
C47 C45 H45 106.9
C46 C45 H45 106.9
P2 C45 H45 106.9
C45 C46 H46A 109.5
C45 C46 H46B 109.5
H46A C46 H46B 109.5
C45 C46 H46C 109.5
H46A C46 H46C 109.5
H46B C46 H46C 109.5
C45 C47 H47A 109.5
C45 C47 H47B 109.5
H47A C47 H47B 109.5
C45 C47 H47C 109.5
H47A C47 H47C 109.5
H47B C47 H47C 109.5

loop_
_geom_bond_atom_site_label_1
_geom_bond_atom_site_label_2
_geom_bond_distance
Ni1 C18 1.975(4)
Ni1 C19 1.984(4)
Ni1 P4 2.1335(13)
Ni1 P3 2.1579(13)
Ni2 C16 1.986(4)
Ni2 C15 2.011(4)
Ni2 P1 2.1346(15)
Ni2 P2 2.1693(14)
P1 C39 1.855(6)
P1 C36 1.857(6)
P1 C34 1.867(6)
P2 C42 1.857(6)
P2 C35 1.857(6)
P2 C45 1.874(6)
P3 C25 1.848(5)
P3 C20 1.858(5)
P3 C22 1.860(5)
P4 C31 1.858(6)
P4 C28 1.867(5)
P4 C21 1.875(6)
O17 C17 1.243(5)
C1 C2 1.397(7)
C1 C6 1.402(8)
C1 C15 1.468(6)
C2 C3 1.361(8)
C2 H2 0.95
C3 C4 1.357(9)
C3 H3 0.95
C4 C5 1.404(9)
C4 C13 1.507(8)
C5 C6 1.392(7)
C5 H5 0.95
C6 H6 0.95
C7 C8 1.391(7)
C7 C12 1.393(7)
C7 C19 1.464(7)
C8 C9 1.382(8)
C8 H8 0.95
C9 C10 1.394(8)
C9 H9 0.95
C10 C11 1.399(8)
C10 C14 1.484(8)
C11 C12 1.392(7)
C11 H11 0.95
C12 H12 0.95
C13 H13A 0.98
C13 H13B 0.98
C13 H13C 0.98
C14 H14A 0.98
C14 H14B 0.98
C14 H14C 0.98
C15 C16 1.404(6)
C15 H15 0.93
C16 C17 1.462(6)
C16 H16 0.9299
C17 C18 1.463(6)
C18 C19 1.425(6)
C18 H18 0.93
C19 H19 0.9299
C20 C21 1.545(8)
C20 H20A 0.99
C20 H20B 0.99
C21 H21A 0.99
C21 H21B 0.99
C22 C23 1.514(7)
C22 C24 1.543(7)
C22 H22 1
C23 H23A 0.98
C23 H23B 0.98
C23 H23C 0.98
C24 H24A 0.98
C24 H24B 0.98
C24 H24C 0.98
C25 C27 1.514(7)
C25 C26 1.515(8)
C25 H25 1
C26 H26A 0.98
C26 H26B 0.98
C26 H26C 0.98
C27 H27A 0.98
C27 H27B 0.98
C27 H27C 0.98
C28 C30 1.509(8)
C28 C29 1.516(10)
C28 H28 1
C29 H29A 0.98
C29 H29B 0.98
C29 H29C 0.98
C30 H30A 0.98
C30 H30B 0.98
C30 H30C 0.98
C31 C32 1.515(8)
C31 C33 1.526(8)
C31 H31 1
C32 H32A 0.98
C32 H32B 0.98
C32 H32C 0.98
C33 H33A 0.98
C33 H33B 0.98
C33 H33C 0.98
C34 C35 1.525(9)
C34 H34A 0.99
C34 H34B 0.99
C35 H35A 0.99
C35 H35B 0.99
C36 C37 1.516(9)
C36 C38 1.527(9)
C36 H36 1
C37 H37A 0.98
C37 H37B 0.98
C37 H37C 0.98
C38 H38A 0.98
C38 H38B 0.98
C38 H38C 0.98
C39 C40 1.528(9)
C39 C41 1.538(8)
C39 H39 1
C40 H40A 0.98
C40 H40B 0.98
C40 H40C 0.98
C41 H41A 0.98
C41 H41B 0.98
C41 H41C 0.98
C42 C43 1.494(10)
C42 C44 1.516(10)
C42 H42 1
C43 H43A 0.98
C43 H43B 0.98
C43 H43C 0.98
C44 H44A 0.98
C44 H44B 0.98
C44 H44C 0.98
C45 C47 1.510(10)
C45 C46 1.543(9)
C45 H45 1
C46 H46A 0.98
C46 H46B 0.98
C46 H46C 0.98
C47 H47A 0.98
C47 H47B 0.98
C47 H47C 0.98

loop_
_geom_torsion_atom_site_label_1
_geom_torsion_atom_site_label_2
_geom_torsion_atom_site_label_3
_geom_torsion_atom_site_label_4
_geom_torsion
C16 Ni2 P1 C39 -52.6(4)
C15 Ni2 P1 C39 -59.8(3)
P2 Ni2 P1 C39 124.1(2)
C16 Ni2 P1 C36 72.3(4)
C15 Ni2 P1 C36 65.1(3)
P2 Ni2 P1 C36 -111.0(2)
C16 Ni2 P1 C34 -170.7(3)
C15 Ni2 P1 C34 -177.9(2)
P2 Ni2 P1 C34 6.0(2)
C16 Ni2 P2 C42 70.5(3)
C15 Ni2 P2 C42 82.1(4)
P1 Ni2 P2 C42 -107.6(3)
C16 Ni2 P2 C35 -172.9(2)
C15 Ni2 P2 C35 -161.3(4)
P1 Ni2 P2 C35 8.9(2)
C16 Ni2 P2 C45 -57.5(3)
C15 Ni2 P2 C45 -45.9(5)
P1 Ni2 P2 C45 124.3(3)
C18 Ni1 P3 C25 76.5(2)
C19 Ni1 P3 C25 68.6(4)
P4 Ni1 P3 C25 -106.62(19)
C18 Ni1 P3 C20 -165.2(2)
C19 Ni1 P3 C20 -173.1(4)
P4 Ni1 P3 C20 11.7(2)
C18 Ni1 P3 C22 -47.6(3)
C19 Ni1 P3 C22 -55.5(4)
P4 Ni1 P3 C22 129.29(19)
C18 Ni1 P4 C31 -63.2(4)
C19 Ni1 P4 C31 -55.1(3)
P3 Ni1 P4 C31 122.9(2)
C18 Ni1 P4 C28 62.2(4)
C19 Ni1 P4 C28 70.3(3)
P3 Ni1 P4 C28 -111.7(2)
C18 Ni1 P4 C21 177.7(4)
C19 Ni1 P4 C21 -174.2(3)
P3 Ni1 P4 C21 3.8(2)
C6 C1 C2 C3 -2.7(7)
C15 C1 C2 C3 177.5(5)
C1 C2 C3 C4 0.1(8)
C2 C3 C4 C5 2.2(8)
C2 C3 C4 C13 -179.2(5)
C3 C4 C5 C6 -1.7(8)
C13 C4 C5 C6 179.5(5)
C4 C5 C6 C1 -0.9(7)
C2 C1 C6 C5 3.1(7)
C15 C1 C6 C5 -177.1(4)
C12 C7 C8 C9 4.8(7)
C19 C7 C8 C9 -173.7(5)
C7 C8 C9 C10 -1.1(9)
C8 C9 C10 C11 -3.0(8)
C8 C9 C10 C14 175.2(5)
C9 C10 C11 C12 3.4(8)
C14 C10 C11 C12 -174.8(5)
C10 C11 C12 C7 0.3(8)
C8 C7 C12 C11 -4.4(7)
C19 C7 C12 C11 174.1(4)
C2 C1 C15 C16 156.2(4)
C6 C1 C15 C16 -23.6(7)
C2 C1 C15 Ni2 -123.2(4)
C6 C1 C15 Ni2 57.0(5)
P1 Ni2 C15 C16 174.6(2)
P2 Ni2 C15 C16 -15.8(5)
C16 Ni2 C15 C1 -121.1(4)
P1 Ni2 C15 C1 53.5(3)
P2 Ni2 C15 C1 -136.9(3)
C1 C15 C16 C17 -161.4(4)
Ni2 C15 C16 C17 93.0(4)
C1 C15 C16 Ni2 105.6(4)
P1 Ni2 C16 C15 -10.4(4)
P2 Ni2 C16 C15 173.3(2)
C15 Ni2 C16 C17 -119.1(4)
P1 Ni2 C16 C17 -129.5(3)
P2 Ni2 C16 C17 54.2(3)
C15 C16 C17 O17 -5.1(6)
Ni2 C16 C17 O17 69.4(4)
C15 C16 C17 C18 175.2(4)
Ni2 C16 C17 C18 -110.3(3)
O17 C17 C18 C19 -12.2(6)
C16 C17 C18 C19 167.5(4)
O17 C17 C18 Ni1 63.0(5)
C16 C17 C18 Ni1 -117.4(3)
P4 Ni1 C18 C19 11.3(5)
P3 Ni1 C18 C19 -175.4(2)
C19 Ni1 C18 C17 -119.4(4)
P4 Ni1 C18 C17 -108.1(3)
P3 Ni1 C18 C17 65.2(3)
C17 C18 C19 C7 -161.7(4)
Ni1 C18 C19 C7 102.4(4)
C17 C18 C19 Ni1 95.9(4)
C8 C7 C19 C18 -13.6(7)
C12 C7 C19 C18 168.1(4)
C8 C7 C19 Ni1 64.6(5)
C12 C7 C19 Ni1 -113.8(4)
P4 Ni1 C19 C18 -174.4(2)
P3 Ni1 C19 C18 10.7(5)
C18 Ni1 C19 C7 -119.4(5)
P4 Ni1 C19 C7 66.2(3)
P3 Ni1 C19 C7 -108.7(4)
C25 P3 C20 C21 94.8(4)
C22 P3 C20 C21 -158.0(4)
Ni1 P3 C20 C21 -28.2(4)
P3 C20 C21 P4 32.2(5)
C31 P4 C21 C20 -152.6(4)
C28 P4 C21 C20 99.6(4)
Ni1 P4 C21 C20 -22.3(4)
C25 P3 C22 C23 -174.4(4)
C20 P3 C22 C23 74.9(4)
Ni1 P3 C22 C23 -44.9(4)
C25 P3 C22 C24 59.8(4)
C20 P3 C22 C24 -50.9(4)
Ni1 P3 C22 C24 -170.7(3)
C20 P3 C25 C27 -167.5(4)
C22 P3 C25 C27 85.1(4)
Ni1 P3 C25 C27 -49.1(4)
C20 P3 C25 C26 -45.1(4)
C22 P3 C25 C26 -152.4(4)
Ni1 P3 C25 C26 73.4(4)
C31 P4 C28 C30 54.1(5)
C21 P4 C28 C30 161.9(4)
Ni1 P4 C28 C30 -80.7(5)
C31 P4 C28 C29 176.7(4)
C21 P4 C28 C29 -75.5(5)
Ni1 P4 C28 C29 42.0(5)
C28 P4 C31 C32 -177.4(4)
C21 P4 C31 C32 74.1(5)
Ni1 P4 C31 C32 -47.2(5)
C28 P4 C31 C33 56.5(5)
C21 P4 C31 C33 -52.0(5)
Ni1 P4 C31 C33 -173.2(4)
C39 P1 C34 C35 -150.2(4)
C36 P1 C34 C35 102.3(5)
Ni2 P1 C34 C35 -23.7(5)
P1 C34 C35 P2 31.6(6)
C42 P2 C35 C34 102.2(5)
C45 P2 C35 C34 -149.7(4)
Ni2 P2 C35 C34 -25.7(5)
C39 P1 C36 C37 59.3(5)
C34 P1 C36 C37 168.1(4)
Ni2 P1 C36 C37 -72.8(5)
C39 P1 C36 C38 -178.6(4)
C34 P1 C36 C38 -69.8(4)
Ni2 P1 C36 C38 49.2(5)
C36 P1 C39 C40 173.9(4)
C34 P1 C39 C40 65.7(4)
Ni2 P1 C39 C40 -54.0(4)
C36 P1 C39 C41 48.2(5)
C34 P1 C39 C41 -60.0(5)
Ni2 P1 C39 C41 -179.7(4)
C35 P2 C42 C43 -64.6(6)
C45 P2 C42 C43 -172.2(5)
Ni2 P2 C42 C43 54.2(6)
C35 P2 C42 C44 173.0(5)
C45 P2 C42 C44 65.4(5)
Ni2 P2 C42 C44 -68.2(6)
C42 P2 C45 C47 177.7(4)
C35 P2 C45 C47 70.8(5)
Ni2 P2 C45 C47 -46.7(5)
C42 P2 C45 C46 51.6(7)
C35 P2 C45 C46 -55.3(7)
Ni2 P2 C45 C46 -172.7(6)
